data_4329478
loop_
_publ_author_name
'Manas Kumar Biswas'
'Sarat Chandra Patra'
'Amarendra Nath Maity'
'Shyue-Chu Ke'
'Nirmal Das Adhikary'
'Prasanta Ghosh'

_publ_section_title
;
 Electronic Structures of Ruthenium and Osmium Complexes of
 9,10-Phenanthrenequinone
;
_journal_name_full 'Inorganic Chemistry'
_journal_page_first 6687
_journal_page_last 6699
_journal_paper_doi 10.1021/ic300327x
_journal_volume 51
_journal_year 2012
_chemical_formula_sum 'C51 H38 Cl O3 P2 Ru'
_chemical_formula_weight 897.27
_chemical_name_systematic
; 
 ? 
;
_space_group_IT_number 60
_symmetry_cell_setting orthorhombic
_symmetry_space_group_name_Hall '-P 2n 2ab'
_symmetry_space_group_name_H-M 'P b c n'
_atom_sites_solution_hydrogens geom
_atom_sites_solution_primary direct
_atom_sites_solution_secondary difmap
_audit_creation_method SHELXL-97
_cell_angle_alpha 90.00
_cell_angle_beta 90.00
_cell_angle_gamma 90.00
_cell_formula_units_Z 4
_cell_length_a 20.4786(19)
_cell_length_b 11.5413(11)
_cell_length_c 17.5033(15)
_cell_measurement_reflns_used 9842
_cell_measurement_temperature 296(2)
_cell_measurement_theta_max 36.22
_cell_measurement_theta_min 2.34
_cell_volume 4136.9(7)
_computing_structure_refinement 'SHELXL-97 (Sheldrick, 1997)'
_computing_structure_solution 'SHELXS-97 (Sheldrick, 1990)'
_diffrn_ambient_temperature 296(2)
_diffrn_measured_fraction_theta_full 0.999
_diffrn_measured_fraction_theta_max 0.999
_diffrn_measurement_device_type 'CCD area detector'
_diffrn_measurement_method 'phi and omega scans'
_diffrn_radiation_monochromator graphite
_diffrn_radiation_source 'fine-focus sealed tube'
_diffrn_radiation_type MoK\a
_diffrn_radiation_wavelength 0.71073
_diffrn_reflns_av_R_equivalents 0.0237
_diffrn_reflns_av_sigmaI/netI 0.0131
_diffrn_reflns_limit_h_max 24
_diffrn_reflns_limit_h_min -24
_diffrn_reflns_limit_k_max 13
_diffrn_reflns_limit_k_min -12
_diffrn_reflns_limit_l_max 20
_diffrn_reflns_limit_l_min -20
_diffrn_reflns_number 29511
_diffrn_reflns_theta_full 25.00
_diffrn_reflns_theta_max 25.00
_diffrn_reflns_theta_min 2.34
_exptl_absorpt_coefficient_mu 0.565
_exptl_absorpt_correction_T_max 0.980
_exptl_absorpt_correction_T_min 0.959
_exptl_absorpt_correction_type multi-scan
_exptl_crystal_colour Dark_brown
_exptl_crystal_density_diffrn 1.441
_exptl_crystal_description Paralleleopiped
_exptl_crystal_F_000 1836
_exptl_crystal_size_max 0.06
_exptl_crystal_size_mid 0.05
_exptl_crystal_size_min 0.04
_refine_diff_density_max 0.455
_refine_diff_density_min -0.330
_refine_diff_density_rms 0.047
_refine_ls_extinction_method none
_refine_ls_goodness_of_fit_ref 0.926
_refine_ls_hydrogen_treatment riding
_refine_ls_matrix_type full
_refine_ls_number_parameters 264
_refine_ls_number_reflns 3642
_refine_ls_number_restraints 0
_refine_ls_restrained_S_all 0.926
_refine_ls_R_factor_all 0.0327
_refine_ls_R_factor_gt 0.0293
_refine_ls_shift/su_max 0.004
_refine_ls_shift/su_mean 0.000
_refine_ls_structure_factor_coef Fsqd
_refine_ls_weighting_details 'calc w=1/[\s^2^(Fo^2^)+(0.0386P)^2^+5.7688P] where P=(Fo^2^+2Fc^2^)/3'
_refine_ls_weighting_scheme calc
_refine_ls_wR_factor_gt 0.0757
_refine_ls_wR_factor_ref 0.0800
_reflns_number_gt 3336
_reflns_number_total 3642
_reflns_threshold_expression >2sigma(I)
_cod_data_source_file ic300327x_si_002_1.cif
_cod_data_source_block 1
_cod_depositor_comments
;
The following automatic conversions were performed:

'_exptl_absorpt_correction_type' value 'multi_scan' changed to
'multi-scan' according to the built-in table from CIF Core dictionary
named 'cif_core.dic' version 2.4.1 from 2010-06-29.

Automatic conversion script
Id: cif_fix_values 1891 2012-01-12 08:04:46Z andrius 
;
_cod_database_code 4329478

loop_
_symmetry_equiv_pos_as_xyz
'x, y, z'
'-x+1/2, -y+1/2, z+1/2'
'-x, y, -z+1/2'
'x+1/2, -y+1/2, -z'
'-x, -y, -z'
'x-1/2, y-1/2, -z-1/2'
'x, -y, z-1/2'
'-x-1/2, y-1/2, z'

loop_
_atom_site_label
_atom_site_type_symbol
_atom_site_fract_x
_atom_site_fract_y
_atom_site_fract_z
_atom_site_U_iso_or_equiv
_atom_site_adp_type
_atom_site_occupancy
_atom_site_symmetry_multiplicity
_atom_site_calc_flag
_atom_site_refinement_flags
Ru1 Ru 0.0000 0.39544(2) 0.2500 0.02993(10) Uani 1 2 d S
P1 P 0.11044(3) 0.39725(5) 0.29522(3) 0.03409(15) Uani 1 1 d .
Cl1 Cl 0.0230(2) 0.2629(5) 0.1522(4) 0.0343(13) Uiso 0.25 1 d P
Cl1A Cl 0.0360(3) 0.2615(5) 0.1582(4) 0.0365(13) Uiso 0.25 1 d P
O1 O 0.02215(7) 0.53552(13) 0.17908(8) 0.0333(3) Uiso 1 1 d .
O2 O 0.0464(5) 0.2274(12) 0.1325(9) 0.046(3) Uiso 0.25 1 d P
O2A O 0.0282(7) 0.2257(12) 0.1245(7) 0.045(3) Uiso 0.25 1 d P
C1 C 0.01153(11) 0.63394(19) 0.21181(13) 0.0319(5) Uani 1 1 d .
C2 C 0.02247(11) 0.74168(19) 0.17210(13) 0.0340(5) Uani 1 1 d .
C3 C 0.04239(12) 0.7413(2) 0.09554(14) 0.0428(6) Uani 1 1 d .
H3A H 0.0508 0.6712 0.0712 0.051 Uiso 1 1 calc R
C4 C 0.04967(13) 0.8431(2) 0.05606(16) 0.0510(7) Uani 1 1 d .
H4A H 0.0619 0.8421 0.0049 0.061 Uiso 1 1 calc R
C5 C 0.03861(14) 0.9472(2) 0.09292(16) 0.0518(7) Uani 1 1 d .
H5A H 0.0440 1.0164 0.0664 0.062 Uiso 1 1 calc R
C6 C 0.01983(14) 0.9496(2) 0.16803(16) 0.0484(6) Uani 1 1 d .
H6A H 0.0130 1.0207 0.1917 0.058 Uiso 1 1 calc R
C7 C 0.01073(11) 0.8477(2) 0.21011(14) 0.0369(5) Uani 1 1 d .
C8 C 0.0216(4) 0.2858(5) 0.1779(4) 0.0425(18) Uiso 0.50 1 d P
C9 C 0.17718(12) 0.4219(2) 0.22704(14) 0.0436(6) Uani 1 1 d .
C10 C 0.17146(16) 0.5015(4) 0.1705(2) 0.0872(13) Uani 1 1 d .
H10 H 0.1317 0.5390 0.1633 0.105 Uiso 1 1 calc R
C11 C 0.22374(19) 0.5283(5) 0.1233(2) 0.1046(16) Uani 1 1 d .
H11 H 0.2191 0.5853 0.0861 0.126 Uiso 1 1 calc R
C12 C 0.28068(17) 0.4729(4) 0.1307(2) 0.0825(12) Uani 1 1 d .
H12 H 0.3155 0.4909 0.0987 0.099 Uiso 1 1 calc R
C13 C 0.28725(19) 0.3905(4) 0.1849(3) 0.1003(15) Uani 1 1 d .
H13 H 0.3268 0.3516 0.1902 0.120 Uiso 1 1 calc R
C14 C 0.23552(17) 0.3636(4) 0.2329(2) 0.0810(11) Uani 1 1 d .
H14 H 0.2403 0.3056 0.2693 0.097 Uiso 1 1 calc R
C15 C 0.13737(12) 0.2674(2) 0.34574(15) 0.0439(6) Uani 1 1 d .
C16 C 0.17558(14) 0.2720(3) 0.41120(16) 0.0540(7) Uani 1 1 d .
H16 H 0.1866 0.3434 0.4323 0.065 Uiso 1 1 calc R
C17 C 0.19733(15) 0.1711(3) 0.44517(19) 0.0677(9) Uani 1 1 d .
H17 H 0.2230 0.1750 0.4889 0.081 Uiso 1 1 calc R
C18 C 0.18151(17) 0.0658(3) 0.4150(2) 0.0755(10) Uani 1 1 d .
H18 H 0.1961 -0.0019 0.4382 0.091 Uiso 1 1 calc R
C19 C 0.14412(19) 0.0605(3) 0.3506(2) 0.0803(11) Uani 1 1 d .
H19 H 0.1336 -0.0112 0.3297 0.096 Uiso 1 1 calc R
C20 C 0.12166(16) 0.1605(2) 0.3162(2) 0.0641(8) Uani 1 1 d .
H20 H 0.0957 0.1556 0.2727 0.077 Uiso 1 1 calc R
C21 C 0.11891(11) 0.5136(2) 0.36432(14) 0.0396(5) Uani 1 1 d .
C22 C 0.14808(14) 0.6184(2) 0.34751(18) 0.0537(7) Uani 1 1 d .
H22 H 0.1689 0.6290 0.3008 0.064 Uiso 1 1 calc R
C23 C 0.14625(16) 0.7081(3) 0.4006(2) 0.0750(10) Uani 1 1 d .
H23 H 0.1654 0.7789 0.3890 0.090 Uiso 1 1 calc R
C24 C 0.11648(16) 0.6928(3) 0.4700(2) 0.0776(11) Uani 1 1 d .
H24 H 0.1159 0.7529 0.5054 0.093 Uiso 1 1 calc R
C25 C 0.08756(17) 0.5890(3) 0.48709(19) 0.0702(9) Uani 1 1 d .
H25 H 0.0679 0.5782 0.5345 0.084 Uiso 1 1 calc R
C26 C 0.08758(14) 0.5013(3) 0.43474(15) 0.0530(7) Uani 1 1 d .
H26 H 0.0664 0.4322 0.4462 0.064 Uiso 1 1 calc R

loop_
_atom_site_aniso_label
_atom_site_aniso_U_11
_atom_site_aniso_U_22
_atom_site_aniso_U_33
_atom_site_aniso_U_23
_atom_site_aniso_U_13
_atom_site_aniso_U_12
Ru1 0.03427(16) 0.02242(14) 0.03311(15) 0.000 0.00196(10) 0.000
P1 0.0343(3) 0.0321(3) 0.0359(3) -0.0011(2) 0.0013(2) 0.0009(2)
C1 0.0308(11) 0.0255(10) 0.0394(12) 0.0000(10) 0.0015(9) 0.0001(9)
C2 0.0320(11) 0.0285(11) 0.0416(12) 0.0024(10) 0.0003(10) -0.0008(9)
C3 0.0456(14) 0.0363(13) 0.0466(14) 0.0038(11) 0.0066(11) -0.0008(11)
C4 0.0537(16) 0.0505(16) 0.0487(14) 0.0124(12) 0.0064(12) -0.0028(13)
C5 0.0578(17) 0.0355(14) 0.0622(17) 0.0175(12) 0.0024(13) -0.0042(12)
C6 0.0568(16) 0.0255(12) 0.0629(17) 0.0060(11) 0.0004(13) -0.0008(11)
C7 0.0344(12) 0.0269(11) 0.0495(14) 0.0033(10) -0.0021(10) -0.0021(9)
C9 0.0371(13) 0.0540(15) 0.0398(13) -0.0076(12) 0.0056(11) -0.0014(12)
C10 0.0489(18) 0.131(3) 0.082(2) 0.047(2) 0.0220(17) 0.021(2)
C11 0.070(2) 0.160(4) 0.084(3) 0.056(3) 0.029(2) 0.014(3)
C12 0.056(2) 0.133(4) 0.0579(19) -0.003(2) 0.0231(16) -0.005(2)
C13 0.051(2) 0.151(4) 0.099(3) 0.012(3) 0.027(2) 0.028(2)
C14 0.058(2) 0.105(3) 0.080(2) 0.021(2) 0.0209(17) 0.025(2)
C15 0.0378(13) 0.0422(14) 0.0516(14) 0.0060(11) 0.0011(11) 0.0058(11)
C16 0.0508(16) 0.0560(17) 0.0554(16) 0.0074(13) -0.0040(13) 0.0029(13)
C17 0.0559(18) 0.081(2) 0.0657(19) 0.0233(18) -0.0050(15) 0.0126(17)
C18 0.067(2) 0.061(2) 0.099(3) 0.026(2) -0.0014(19) 0.0222(17)
C19 0.084(2) 0.0409(17) 0.116(3) 0.0028(18) -0.015(2) 0.0172(17)
C20 0.0671(19) 0.0412(16) 0.084(2) -0.0014(15) -0.0196(17) 0.0115(14)
C21 0.0355(12) 0.0412(13) 0.0419(13) -0.0046(11) -0.0027(10) 0.0017(10)
C22 0.0479(16) 0.0451(16) 0.0680(18) -0.0092(13) 0.0060(14) -0.0047(12)
C23 0.0578(19) 0.0492(18) 0.118(3) -0.0259(19) 0.001(2) -0.0100(15)
C24 0.061(2) 0.084(3) 0.088(2) -0.047(2) -0.0029(18) 0.0044(19)
C25 0.067(2) 0.091(3) 0.0523(17) -0.0244(17) 0.0029(15) 0.0067(19)
C26 0.0569(16) 0.0587(17) 0.0435(14) -0.0063(13) 0.0047(12) 0.0012(14)

loop_
_atom_type_symbol
_atom_type_description
_atom_type_scat_dispersion_real
_atom_type_scat_dispersion_imag
_atom_type_scat_source
C C 0.0033 0.0016 'International Tables Vol C Tables 4.2.6.8 and 6.1.1.4'
H H 0.0000 0.0000 'International Tables Vol C Tables 4.2.6.8 and 6.1.1.4'
O O 0.0106 0.0060 'International Tables Vol C Tables 4.2.6.8 and 6.1.1.4'
P P 0.1023 0.0942 'International Tables Vol C Tables 4.2.6.8 and 6.1.1.4'
Cl Cl 0.1484 0.1585 'International Tables Vol C Tables 4.2.6.8 and 6.1.1.4'
Ru Ru -1.2594 0.8363 'International Tables Vol C Tables 4.2.6.8 and 6.1.1.4'

loop_
_geom_angle_atom_site_label_1
_geom_angle_atom_site_label_2
_geom_angle_atom_site_label_3
_geom_angle
_geom_angle_site_symmetry_1
_geom_angle_site_symmetry_3
C8 Ru1 C8 93.2(4) . 3
C8 Ru1 O1 172.65(19) . 3
C8 Ru1 O1 94.14(18) 3 3
C8 Ru1 O1 94.14(18) . .
C8 Ru1 O1 172.65(19) 3 .
O1 Ru1 O1 78.53(8) 3 .
C8 Ru1 Cl1 95.79(19) . 3
C8 Ru1 Cl1 3.9(3) 3 3
O1 Ru1 Cl1 91.56(10) 3 3
O1 Ru1 Cl1 169.49(10) . 3
C8 Ru1 Cl1 3.9(3) . .
C8 Ru1 Cl1 95.79(19) 3 .
O1 Ru1 Cl1 169.49(10) 3 .
O1 Ru1 Cl1 91.56(10) . .
Cl1 Ru1 Cl1 98.53(18) 3 .
C8 Ru1 Cl1A 95.29(19) . 3
C8 Ru1 Cl1A 4.5(3) 3 3
O1 Ru1 Cl1A 91.99(10) 3 3
O1 Ru1 Cl1A 169.92(10) . 3
Cl1 Ru1 Cl1A 6.98(14) 3 3
Cl1 Ru1 Cl1A 97.67(7) . 3
C8 Ru1 Cl1A 4.5(3) . .
C8 Ru1 Cl1A 95.29(19) 3 .
O1 Ru1 Cl1A 169.92(11) 3 .
O1 Ru1 Cl1A 91.99(10) . .
Cl1 Ru1 Cl1A 97.67(7) 3 .
Cl1 Ru1 Cl1A 6.98(14) . .
Cl1A Ru1 Cl1A 97.67(19) 3 .
C8 Ru1 P1 90.3(3) . .
C8 Ru1 P1 90.3(3) 3 .
O1 Ru1 P1 90.11(4) 3 .
O1 Ru1 P1 89.12(4) . .
Cl1 Ru1 P1 87.38(12) 3 .
Cl1 Ru1 P1 93.27(12) . .
Cl1A Ru1 P1 94.35(12) 3 .
Cl1A Ru1 P1 86.31(12) . .
C8 Ru1 P1 90.3(3) . 3
C8 Ru1 P1 90.3(3) 3 3
O1 Ru1 P1 89.12(4) 3 3
O1 Ru1 P1 90.11(4) . 3
Cl1 Ru1 P1 93.27(12) 3 3
Cl1 Ru1 P1 87.39(12) . 3
Cl1A Ru1 P1 86.31(12) 3 3
Cl1A Ru1 P1 94.35(12) . 3
P1 Ru1 P1 179.00(3) . 3
C21 P1 C15 104.82(12) . .
C21 P1 C9 104.29(12) . .
C15 P1 C9 102.55(12) . .
C21 P1 Ru1 108.47(8) . .
C15 P1 Ru1 115.98(9) . .
C9 P1 Ru1 119.28(9) . .
C8 Cl1 O2A 167.4(17) . .
C8 Cl1 O2 137.7(19) . .
O2A Cl1 O2 33.4(14) . .
C8 Cl1 Ru1 14.0(11) . .
O2A Cl1 Ru1 177.7(14) . .
O2 Cl1 Ru1 149.0(17) . .
C8 Cl1A O2 166(2) . .
C8 Cl1A O2A 133.8(18) . .
O2 Cl1A O2A 32.7(13) . .
C8 Cl1A Ru1 15.9(11) . .
O2 Cl1A Ru1 177.1(12) . .
O2A Cl1A Ru1 148.0(16) . .
C1 O1 Ru1 112.40(14) . .
Cl1A O2 Cl1 23.4(9) . .
Cl1A O2 C8 6.4(9) . .
Cl1 O2 C8 17.7(9) . .
Cl1 O2A Cl1A 22.7(9) . .
Cl1 O2A C8 5.6(8) . .
Cl1A O2A C8 19.2(9) . .
O1 C1 C1 118.34(12) . 3
O1 C1 C2 121.3(2) . .
C1 C1 C2 120.41(13) 3 .
C3 C2 C7 120.2(2) . .
C3 C2 C1 120.2(2) . .
C7 C2 C1 119.5(2) . .
C4 C3 C2 120.7(2) . .
C3 C4 C5 119.4(2) . .
C6 C5 C4 120.8(2) . .
C5 C6 C7 121.7(2) . .
C6 C7 C2 117.2(2) . .
C6 C7 C7 122.81(16) . 3
C2 C7 C7 120.01(13) . 3
Cl1 C8 Cl1A 31.4(7) . .
Cl1 C8 O2 24.6(11) . .
Cl1A C8 O2 7.7(11) . .
Cl1 C8 O2A 7.0(10) . .
Cl1A C8 O2A 27.1(11) . .
O2 C8 O2A 19.7(7) . .
Cl1 C8 Ru1 162.1(14) . .
Cl1A C8 Ru1 159.6(14) . .
O2 C8 Ru1 167.1(10) . .
O2A C8 Ru1 169.0(10) . .
C10 C9 C14 117.5(3) . .
C10 C9 P1 121.0(2) . .
C14 C9 P1 121.5(2) . .
C9 C10 C11 121.3(3) . .
C12 C11 C10 120.6(4) . .
C11 C12 C13 119.5(3) . .
C12 C13 C14 120.5(4) . .
C9 C14 C13 120.6(4) . .
C20 C15 C16 118.5(3) . .
C20 C15 P1 118.9(2) . .
C16 C15 P1 122.6(2) . .
C17 C16 C15 120.3(3) . .
C18 C17 C16 120.5(3) . .
C17 C18 C19 119.5(3) . .
C18 C19 C20 120.7(3) . .
C15 C20 C19 120.5(3) . .
C22 C21 C26 118.4(2) . .
C22 C21 P1 123.2(2) . .
C26 C21 P1 117.9(2) . .
C21 C22 C23 119.8(3) . .
C24 C23 C22 120.6(3) . .
C23 C24 C25 119.9(3) . .
C26 C25 C24 120.1(3) . .
C25 C26 C21 121.1(3) . .

loop_
_geom_bond_atom_site_label_1
_geom_bond_atom_site_label_2
_geom_bond_distance
_geom_bond_site_symmetry_2
Ru1 C8 1.841(8) .
Ru1 C8 1.841(8) 3
Ru1 O1 2.0882(15) 3
Ru1 O1 2.0882(15) .
Ru1 Cl1 2.344(8) 3
Ru1 Cl1 2.344(8) .
Ru1 Cl1A 2.348(8) 3
Ru1 Cl1A 2.348(8) .
Ru1 P1 2.3962(6) .
Ru1 P1 2.3962(6) 3
P1 C21 1.816(2) .
P1 C15 1.825(3) .
P1 C9 1.837(3) .
Cl1 C8 0.523(9) .
Cl1 O2A 0.655(12) .
Cl1 O2 0.718(18) .
Cl1A C8 0.533(9) .
Cl1A O2 0.635(12) .
Cl1A O2A 0.738(18) .
O1 C1 1.291(3) .
O2 C8 1.159(16) .
O2A C8 1.171(16) .
C1 C1 1.418(5) 3
C1 C2 1.442(3) .
C2 C3 1.401(3) .
C2 C7 1.413(3) .
C3 C4 1.371(4) .
C4 C5 1.382(4) .
C5 C6 1.370(4) .
C6 C7 1.400(3) .
C7 C7 1.464(5) 3
C9 C10 1.355(4) .
C9 C14 1.375(4) .
C10 C11 1.388(4) .
C11 C12 1.336(5) .
C12 C13 1.350(6) .
C13 C14 1.387(5) .
C15 C20 1.376(4) .
C15 C16 1.389(4) .
C16 C17 1.381(4) .
C17 C18 1.365(5) .
C18 C19 1.364(5) .
C19 C20 1.381(4) .
C21 C22 1.380(4) .
C21 C26 1.397(4) .
C22 C23 1.392(4) .
C23 C24 1.369(5) .
C24 C25 1.370(5) .
C25 C26 1.365(4) .
